data_7112308
loop_
_publ_author_name
'Liu, Bangyu'
'Zheng, Gang'
'Liu, Xiaocui'
'Xu, Cong'
'Liu, Jingxin'
'Wang, Mang'

_publ_section_title
;
 Regio- and stereoselective synthesis of 2-cyclopentenones via a
 hydrogenolysis-terminated Heck cyclization of \b-alkylthio dienones.
;
_journal_coden_ASTM CHCOFS
_journal_issue 22
_journal_name_full
;
 Chemical Communications (Cambridge, United Kingdom)
;
_journal_page_first 2201
_journal_page_last 2203
_journal_paper_doi 10.1039/c3cc37571d
_journal_volume 49
_journal_year 2013
_chemical_formula_sum 'C20 H20 O2 S'
_chemical_formula_weight 324.42
_space_group_IT_number 14
_symmetry_cell_setting monoclinic
_symmetry_space_group_name_Hall '-P 2ybc'
_symmetry_space_group_name_H-M 'P 1 21/c 1'
_atom_sites_solution_hydrogens geom
_atom_sites_solution_primary direct
_atom_sites_solution_secondary difmap
_audit_creation_method SHELXL-97
_cell_angle_alpha 90.00
_cell_angle_beta 107.291(4)
_cell_angle_gamma 90.00
_cell_formula_units_Z 4
_cell_length_a 19.0155(8)
_cell_length_b 8.2100(3)
_cell_length_c 11.6450(5)
_cell_measurement_temperature 293(2)
_cell_volume 1735.83(13)
_computing_cell_refinement CrysAlis
_computing_data_collection 'CrysAlis (Oxford Diffraction,2006)'
_computing_data_reduction CrysAlis
_computing_structure_refinement 'SHELXL-97 (Sheldrick, 1997)'
_computing_structure_solution 'SHELXS-97 (Sheldrick, 1990)'
_diffrn_ambient_temperature 293(2)
_diffrn_measured_fraction_theta_full 0.996
_diffrn_measured_fraction_theta_max 0.996
_diffrn_measurement_device_type 'Oxford diffraction Gemini R Ultra'
_diffrn_measurement_method '\w scan'
_diffrn_radiation_monochromator graphite
_diffrn_radiation_source 'fine-focus sealed tube'
_diffrn_radiation_type MoK\a
_diffrn_radiation_wavelength 0.71073
_diffrn_reflns_av_R_equivalents 0.0206
_diffrn_reflns_av_sigmaI/netI 0.0274
_diffrn_reflns_limit_h_max 22
_diffrn_reflns_limit_h_min -17
_diffrn_reflns_limit_k_max 9
_diffrn_reflns_limit_k_min -8
_diffrn_reflns_limit_l_max 13
_diffrn_reflns_limit_l_min -13
_diffrn_reflns_number 6642
_diffrn_reflns_theta_full 25.00
_diffrn_reflns_theta_max 25.00
_diffrn_reflns_theta_min 3.09
_exptl_absorpt_coefficient_mu 0.193
_exptl_absorpt_correction_T_max 0.944
_exptl_absorpt_correction_T_min 0.926
_exptl_absorpt_correction_type multi-scan
_exptl_crystal_colour colorless
_exptl_crystal_density_diffrn 1.241
_exptl_crystal_density_method 'not measured'
_exptl_crystal_description block
_exptl_crystal_F_000 688
_exptl_crystal_size_max 0.4
_exptl_crystal_size_mid 0.35
_exptl_crystal_size_min 0.3
_refine_diff_density_max 0.145
_refine_diff_density_min -0.212
_refine_diff_density_rms 0.040
_refine_ls_extinction_method none
_refine_ls_goodness_of_fit_ref 1.091
_refine_ls_hydrogen_treatment constr
_refine_ls_matrix_type full
_refine_ls_number_parameters 210
_refine_ls_number_reflns 3037
_refine_ls_number_restraints 0
_refine_ls_restrained_S_all 1.091
_refine_ls_R_factor_all 0.0575
_refine_ls_R_factor_gt 0.0427
_refine_ls_shift/su_max 0.000
_refine_ls_shift/su_mean 0.000
_refine_ls_structure_factor_coef Fsqd
_refine_ls_weighting_details 'calc w=1/[\s^2^(Fo^2^)+(0.0501P)^2^+0.3350P] where P=(Fo^2^+2Fc^2^)/3'
_refine_ls_weighting_scheme calc
_refine_ls_wR_factor_gt 0.1047
_refine_ls_wR_factor_ref 0.1137
_reflns_number_gt 2397
_reflns_number_total 3048
_reflns_threshold_expression >2sigma(I)
_cod_duplicate_entry 7108916
_cod_data_source_file c3cc37571d.txt
_cod_data_source_block w
_cod_original_cell_volume 1735.83(12)
_cod_original_sg_symbol_H-M 'P 21/c'
_cod_database_code 7112308

loop_
_symmetry_equiv_pos_as_xyz
'x, y, z'
'-x, y+1/2, -z+1/2'
'-x, -y, -z'
'x, -y-1/2, z-1/2'

loop_
_atom_site_label
_atom_site_type_symbol
_atom_site_fract_x
_atom_site_fract_y
_atom_site_fract_z
_atom_site_U_iso_or_equiv
_atom_site_adp_type
_atom_site_occupancy
_atom_site_symmetry_multiplicity
_atom_site_calc_flag
_atom_site_refinement_flags
S1 S 0.19022(3) 0.43768(8) 0.89183(4) 0.0654(2) Uani 1 1 d .
C13 C 0.26840(11) 0.5327(2) 0.87779(15) 0.0473(4) Uani 1 1 d .
C14 C 0.33990(11) 0.5417(2) 0.97971(16) 0.0515(5) Uani 1 1 d .
H14 H 0.3316 0.5998 1.0480 0.062 Uiso 1 1 calc R
C15 C 0.27382(10) 0.5996(2) 0.77424(15) 0.0474(4) Uani 1 1 d .
C1 C 0.37255(10) 0.3752(2) 1.02028(15) 0.0429(4) Uani 1 1 d .
C2 C 0.36993(11) 0.2520(2) 0.93830(16) 0.0504(5) Uani 1 1 d .
H2 H 0.3455 0.2690 0.8573 0.060 Uiso 1 1 calc R
C7 C 0.21826(10) 0.6043(2) 0.65465(15) 0.0457(4) Uani 1 1 d .
C3 C 0.40934(11) 0.3474(2) 1.14002(16) 0.0531(5) Uani 1 1 d .
H3 H 0.4118 0.4293 1.1962 0.064 Uiso 1 1 calc R
O1 O 0.36766(9) 0.7567(2) 0.72735(14) 0.0877(6) Uani 1 1 d .
O2 O 0.07069(9) 0.6061(2) 0.30954(12) 0.0853(5) Uani 1 1 d .
C16 C 0.34590(12) 0.6758(2) 0.79747(18) 0.0583(5) Uani 1 1 d .
C8 C 0.14657(11) 0.6533(3) 0.63728(17) 0.0598(5) Uani 1 1 d .
H8 H 0.1319 0.6848 0.7034 0.072 Uiso 1 1 calc R
C4 C 0.40319(12) 0.1041(2) 0.97543(19) 0.0578(5) Uani 1 1 d .
H4 H 0.4011 0.0221 0.9194 0.069 Uiso 1 1 calc R
C9 C 0.18773(11) 0.5616(3) 0.44077(18) 0.0629(6) Uani 1 1 d .
H9 H 0.2021 0.5302 0.3744 0.076 Uiso 1 1 calc R
C10 C 0.11657(11) 0.6096(3) 0.42557(17) 0.0590(5) Uani 1 1 d .
C5 C 0.43929(11) 0.0773(2) 1.0944(2) 0.0595(5) Uani 1 1 d .
H5 H 0.4615 -0.0228 1.1192 0.071 Uiso 1 1 calc R
C6 C 0.44259(11) 0.1985(3) 1.17710(18) 0.0604(5) Uani 1 1 d .
H6 H 0.4671 0.1807 1.2580 0.072 Uiso 1 1 calc R
C11 C 0.09575(11) 0.6568(3) 0.52419(18) 0.0656(6) Uani 1 1 d .
H11 H 0.0477 0.6910 0.5148 0.079 Uiso 1 1 calc R
C12 C 0.23805(11) 0.5594(3) 0.55346(17) 0.0560(5) Uani 1 1 d .
H12 H 0.2862 0.5272 0.5621 0.067 Uiso 1 1 calc R
C18 C 0.20787(14) 0.4086(3) 1.05199(19) 0.0762(7) Uani 1 1 d .
H18A H 0.2465 0.3284 1.0813 0.091 Uiso 1 1 calc R
H18B H 0.2239 0.5102 1.0941 0.091 Uiso 1 1 calc R
C17 C 0.39013(13) 0.6434(3) 0.92630(18) 0.0690(7) Uani 1 1 d .
H17A H 0.4035 0.7449 0.9700 0.083 Uiso 1 1 calc R
H17B H 0.4348 0.5839 0.9297 0.083 Uiso 1 1 calc R
C19 C 0.13831(15) 0.3514(4) 1.0751(2) 0.0923(8) Uani 1 1 d .
H19A H 0.1012 0.4340 1.0501 0.138 Uiso 1 1 calc R
H19B H 0.1477 0.3303 1.1594 0.138 Uiso 1 1 calc R
H19C H 0.1216 0.2533 1.0304 0.138 Uiso 1 1 calc R
C20 C -0.00084(14) 0.6733(5) 0.2878(2) 0.1218(13) Uani 1 1 d .
H20A H -0.0285 0.6089 0.3281 0.183 Uiso 1 1 calc R
H20B H -0.0255 0.6734 0.2029 0.183 Uiso 1 1 calc R
H20C H 0.0031 0.7829 0.3177 0.183 Uiso 1 1 calc R

loop_
_atom_site_aniso_label
_atom_site_aniso_U_11
_atom_site_aniso_U_22
_atom_site_aniso_U_33
_atom_site_aniso_U_23
_atom_site_aniso_U_13
_atom_site_aniso_U_12
S1 0.0641(4) 0.0852(4) 0.0487(3) 0.0097(3) 0.0194(3) -0.0037(3)
C13 0.0611(12) 0.0386(9) 0.0415(9) -0.0001(8) 0.0143(8) 0.0046(8)
C14 0.0716(13) 0.0397(10) 0.0379(9) -0.0026(8) 0.0079(9) -0.0029(9)
C15 0.0573(11) 0.0411(10) 0.0421(10) 0.0018(8) 0.0122(8) 0.0038(9)
C1 0.0478(10) 0.0432(10) 0.0393(9) 0.0017(8) 0.0153(8) -0.0039(8)
C2 0.0641(12) 0.0489(11) 0.0401(10) 0.0004(8) 0.0183(9) -0.0007(9)
C7 0.0510(11) 0.0449(10) 0.0418(9) 0.0048(8) 0.0147(8) 0.0039(8)
C3 0.0587(12) 0.0564(12) 0.0410(10) -0.0001(9) 0.0097(9) 0.0007(10)
O1 0.0833(11) 0.0976(12) 0.0687(10) 0.0352(9) 0.0017(8) -0.0342(9)
O2 0.0586(9) 0.1420(16) 0.0473(8) 0.0171(9) 0.0035(7) -0.0106(10)
C16 0.0683(13) 0.0468(11) 0.0509(11) 0.0102(9) 0.0039(10) -0.0079(10)
C8 0.0629(13) 0.0753(14) 0.0463(11) 0.0087(10) 0.0241(10) 0.0174(11)
C4 0.0681(13) 0.0474(11) 0.0633(13) -0.0031(10) 0.0277(11) 0.0044(10)
C9 0.0568(12) 0.0915(16) 0.0431(10) -0.0029(11) 0.0190(9) 0.0021(11)
C10 0.0504(12) 0.0790(14) 0.0448(11) 0.0142(10) 0.0100(9) -0.0060(10)
C5 0.0532(12) 0.0540(12) 0.0742(14) 0.0131(11) 0.0233(11) 0.0113(10)
C6 0.0546(12) 0.0721(14) 0.0498(11) 0.0137(11) 0.0084(9) 0.0068(10)
C11 0.0483(12) 0.0907(16) 0.0593(12) 0.0193(12) 0.0183(10) 0.0180(11)
C12 0.0460(11) 0.0740(13) 0.0497(11) 0.0008(10) 0.0167(9) 0.0068(10)
C18 0.0880(17) 0.0926(17) 0.0546(13) 0.0115(12) 0.0314(12) -0.0027(14)
C17 0.0835(15) 0.0500(12) 0.0569(12) 0.0103(10) -0.0046(11) -0.0226(11)
C19 0.103(2) 0.114(2) 0.0763(16) 0.0146(15) 0.0520(15) 0.0047(17)
C20 0.0547(16) 0.220(4) 0.0774(18) 0.046(2) -0.0001(13) 0.008(2)

loop_
_atom_type_symbol
_atom_type_description
_atom_type_scat_dispersion_real
_atom_type_scat_dispersion_imag
_atom_type_scat_source
C C 0.0033 0.0016 'International Tables Vol C Tables 4.2.6.8 and 6.1.1.4'
H H 0.0000 0.0000 'International Tables Vol C Tables 4.2.6.8 and 6.1.1.4'
O O 0.0106 0.0060 'International Tables Vol C Tables 4.2.6.8 and 6.1.1.4'
S S 0.1246 0.1234 'International Tables Vol C Tables 4.2.6.8 and 6.1.1.4'

loop_
_geom_angle_atom_site_label_1
_geom_angle_atom_site_label_2
_geom_angle_atom_site_label_3
_geom_angle
C13 S1 C18 104.81(10)
C15 C13 C14 112.85(17)
C15 C13 S1 124.14(15)
C14 C13 S1 122.93(13)
C1 C14 C13 112.84(14)
C1 C14 C17 111.74(17)
C13 C14 C17 103.34(14)
C13 C15 C16 108.94(16)
C13 C15 C7 128.79(18)
C16 C15 C7 122.25(16)
C3 C1 C2 118.68(17)
C3 C1 C14 120.08(16)
C2 C1 C14 121.14(15)
C4 C2 C1 120.63(17)
C8 C7 C12 117.31(17)
C8 C7 C15 123.04(17)
C12 C7 C15 119.65(17)
C1 C3 C6 120.56(18)
C10 O2 C20 117.5(2)
O1 C16 C15 126.77(18)
O1 C16 C17 124.26(19)
C15 C16 C17 108.94(17)
C7 C8 C11 121.80(18)
C5 C4 C2 120.29(18)
C10 C9 C12 120.51(19)
C9 C10 O2 115.81(19)
C9 C10 C11 119.42(18)
O2 C10 C11 124.77(19)
C4 C5 C6 119.87(18)
C5 C6 C3 119.96(18)
C10 C11 C8 119.70(19)
C9 C12 C7 121.26(18)
C19 C18 S1 108.80(18)
C16 C17 C14 105.59(16)

loop_
_geom_bond_atom_site_label_1
_geom_bond_atom_site_label_2
_geom_bond_distance
S1 C13 1.729(2)
S1 C18 1.810(2)
C13 C15 1.357(2)
C13 C14 1.518(3)
C14 C1 1.517(2)
C14 C17 1.533(3)
C15 C16 1.457(3)
C15 C7 1.477(2)
C1 C3 1.381(2)
C1 C2 1.382(2)
C2 C4 1.378(3)
C7 C8 1.377(3)
C7 C12 1.389(3)
C3 C6 1.385(3)
O1 C16 1.217(2)
O2 C10 1.374(2)
O2 C20 1.419(3)
C16 C17 1.510(3)
C8 C11 1.383(3)
C4 C5 1.369(3)
C9 C10 1.369(3)
C9 C12 1.375(3)
C10 C11 1.377(3)
C5 C6 1.373(3)
C18 C19 1.501(3)
